data_7155364
loop_
_publ_author_name
'Li, Ruikun'
'Wen, Zhongqing'
'Wu, Na'

_publ_section_title
;
 A nordehydroabietyl amide-containing chiral diene for rhodium-catalysed
 asymmetric arylation to nitroolefins.
;
_journal_issue 47
_journal_name_full 'Organic &amp; biomolecular chemistry'
_journal_page_first 11080
_journal_page_last 11084
_journal_paper_doi 10.1039/c6ob02202b
_journal_volume 14
_journal_year 2016
_chemical_absolute_configuration ad
_chemical_formula_moiety 'C15 H14 Br N O2'
_chemical_formula_sum 'C15 H14 Br N O2'
_chemical_formula_weight 320.18
_chemical_melting_point 343.55
_chemical_name_systematic (R)-1-bromo-4-(2-nitro-1-(p-tolyl)ethyl)benzene
_space_group_crystal_system orthorhombic
_space_group_IT_number 19
_space_group_name_Hall 'P 2ac 2ab'
_space_group_name_H-M_alt 'P 21 21 21'
_symmetry_space_group_name_Hall 'P 2ac 2ab'
_symmetry_space_group_name_H-M 'P 21 21 21'
_atom_sites_solution_hydrogens geom
_atom_sites_solution_primary direct
_atom_sites_solution_secondary difmap
_audit_creation_date 2016-03-20
_audit_creation_method
;
  Olex2 1.2
  (compiled Dec  5 2012 16:20:19, GUI svn.r4385)
;
_audit_update_record
;
2016-03-22 deposited with the CCDC.
2016-11-10 downloaded from the CCDC.
;
_cell_angle_alpha 90.00
_cell_angle_beta 90.00
_cell_angle_gamma 90.00
_cell_formula_units_Z 4
_cell_length_a 5.4842(15)
_cell_length_b 15.284(4)
_cell_length_c 16.885(5)
_cell_measurement_reflns_used 3681
_cell_measurement_temperature 296(2)
_cell_measurement_theta_max 23.74
_cell_measurement_theta_min 2.41
_cell_volume 1415.3(7)
_computing_data_reduction 'SAINT v8.27A (Bruker, 2012)'
_computing_molecular_graphics
;
O. V. Dolomanov, L. J. Bourhis, R. J. Gildea, J. A. K. Howard and H. Puschmann,
OLEX2: a complete structure solution, refinement and analysis program.
J. Appl. Cryst. (2009). 42, 339-341.
;
_computing_publication_material
;
O. V. Dolomanov, L. J. Bourhis, R. J. Gildea, J. A. K. Howard and H. Puschmann,
OLEX2: a complete structure solution, refinement and analysis program.
J. Appl. Cryst. (2009). 42, 339-341.
;
_computing_structure_refinement
;
XL, G.M. Sheldrick, Acta Cryst.
(2008). A64, 112-122
;
_computing_structure_solution
;
XS, G.M. Sheldrick, Acta Cryst.
(2008). A64, 112-122
;
_diffrn_ambient_temperature 296.15
_diffrn_measured_fraction_theta_full 0.997
_diffrn_measured_fraction_theta_max 0.997
_diffrn_measurement_device_type 'Bruker APEX-II CCD'
_diffrn_measurement_method '\f and \w scans'
_diffrn_radiation_monochromator graphite
_diffrn_radiation_type MoK\a
_diffrn_radiation_wavelength 0.71073
_diffrn_reflns_av_R_equivalents 0.0352
_diffrn_reflns_av_unetI/netI 0.0486
_diffrn_reflns_limit_h_max 6
_diffrn_reflns_limit_h_min -6
_diffrn_reflns_limit_k_max 19
_diffrn_reflns_limit_k_min -18
_diffrn_reflns_limit_l_max 21
_diffrn_reflns_limit_l_min -21
_diffrn_reflns_number 10253
_diffrn_reflns_theta_full 26.48
_diffrn_reflns_theta_max 26.48
_diffrn_reflns_theta_min 1.80
_diffrn_source 'fine-focus sealed tube'
_diffrn_standards_number 0
_exptl_absorpt_coefficient_mu 2.901
_exptl_absorpt_correction_type none
_exptl_crystal_colour colourless
_exptl_crystal_density_diffrn 1.503
_exptl_crystal_density_method 'not measured'
_exptl_crystal_description colourless
_exptl_crystal_F_000 648
_exptl_crystal_recrystallization_method 'Re-crystallisation from solvent'
_exptl_crystal_size_max 0.02
_exptl_crystal_size_mid 0.02
_exptl_crystal_size_min 0.02
_refine_diff_density_max 0.420
_refine_diff_density_min -0.489
_refine_diff_density_rms 0.051
_refine_ls_abs_structure_details 'Flack H D (1983), Acta Cryst. A39, 876-881'
_refine_ls_abs_structure_Flack 0.040(12)
_refine_ls_extinction_method none
_refine_ls_goodness_of_fit_ref 1.030
_refine_ls_hydrogen_treatment mixed
_refine_ls_matrix_type full
_refine_ls_number_parameters 173
_refine_ls_number_reflns 2905
_refine_ls_number_restraints 0
_refine_ls_restrained_S_all 1.030
_refine_ls_R_factor_all 0.0521
_refine_ls_R_factor_gt 0.0356
_refine_ls_shift/su_max 0.001
_refine_ls_shift/su_mean 0.000
_refine_ls_structure_factor_coef Fsqd
_refine_ls_weighting_details 'calc w=1/[\s^2^(Fo^2^)+(0.0255P)^2^+0.5661P] where P=(Fo^2^+2Fc^2^)/3'
_refine_ls_weighting_scheme calc
_refine_ls_wR_factor_gt 0.0811
_refine_ls_wR_factor_ref 0.0881
_reflns_number_gt 2300
_reflns_number_total 2905
_reflns_threshold_expression >2sigma(I)
_cod_data_source_file c6ob02202b2.cif
_cod_data_source_block 22222
_cod_depositor_comments
;
The following automatic conversions were performed:

'_chemical_melting_point' value '70.4 oC' was changed to '343.55' -
it was converted from degrees Celsius(C) to Kelvins(K).

Automatic conversion script
Id: cif_fix_values 4268 2015-11-12 08:31:59Z antanas 

 Adding full bibliography for 7155364.cif.
;
_cod_original_cell_volume 1415.4(7)
_cod_database_code 7155364
_olex2_refinement_description
;
1. Fixed Uiso
 At 1.2 times of:
  {H15A,H15B} of C15, H14 of C14, H8 of C8, H10 of C10, H11 of C11, H5 of C5,
  H1 of C1, H6 of C6, H2 of C2, H13 of C13
 At 1.5 times of:
  {H4A,H4B,H4C} of C4
2.a Ternary CH refined with riding coordinates:
 C8(H8)
2.b Secondary CH2 refined with riding coordinates:
 C15(H15A,H15B)
2.c Aromatic/amide H refined with riding coordinates:
 C1(H1), C2(H2), C5(H5), C6(H6), C10(H10), C11(H11), C13(H13), C14(H14)
2.d Idealised Me refined as rotating group:
 C4(H4A,H4B,H4C)
;
_solvent_exptl_crystal_recrystallization_method 'chloroform and n-hexane'

loop_
_space_group_symop_id
_space_group_symop_operation_xyz
1 'x, y, z'
2 '-x+1/2, -y, z+1/2'
3 'x+1/2, -y+1/2, -z'
4 '-x, y+1/2, -z+1/2'

loop_
_atom_site_label
_atom_site_type_symbol
_atom_site_fract_x
_atom_site_fract_y
_atom_site_fract_z
_atom_site_U_iso_or_equiv
_atom_site_adp_type
_atom_site_occupancy
_atom_site_symmetry_multiplicity
_atom_site_calc_flag
_atom_site_refinement_flags
Br1 Br -0.10566(9) -0.33430(3) -0.45893(2) 0.07569(17) Uani 1 1 d .
O1 O 0.5046(6) -0.6519(2) -0.1754(2) 0.0824(9) Uani 1 1 d .
O2 O 0.1796(6) -0.7020(2) -0.2276(2) 0.0876(10) Uani 1 1 d .
N1 N 0.2854(6) -0.6551(2) -0.18139(18) 0.0535(7) Uani 1 1 d .
C1 C 0.1967(7) -0.4484(2) 0.0009(2) 0.0551(9) Uani 1 1 d .
H1 H 0.3379 -0.4810 0.0085 0.066 Uiso 1 1 calc R
C2 C 0.1037(8) -0.4007(2) 0.06298(19) 0.0568(8) Uani 1 1 d .
H2 H 0.1838 -0.4014 0.1115 0.068 Uiso 1 1 calc R
C3 C -0.1081(7) -0.3515(2) 0.05455(18) 0.0525(8) Uani 1 1 d .
C4 C -0.2106(9) -0.2981(3) 0.1219(2) 0.0747(12) Uani 1 1 d .
H4A H -0.3090 -0.3349 0.1551 0.112 Uiso 1 1 calc R
H4B H -0.3088 -0.2515 0.1011 0.112 Uiso 1 1 calc R
H4C H -0.0792 -0.2740 0.1525 0.112 Uiso 1 1 calc R
C5 C -0.2182(7) -0.3528(3) -0.0187(2) 0.0600(10) Uani 1 1 d .
H5 H -0.3611 -0.3211 -0.0263 0.072 Uiso 1 1 calc R
C6 C -0.1230(7) -0.3997(2) -0.0813(2) 0.0526(8) Uani 1 1 d .
H6 H -0.2011 -0.3979 -0.1301 0.063 Uiso 1 1 calc R
C7 C 0.0852(6) -0.44907(19) -0.07298(18) 0.0438(7) Uani 1 1 d .
C8 C 0.1992(6) -0.5019(2) -0.14011(19) 0.0440(7) Uani 1 1 d .
H8 H 0.3764 -0.4962 -0.1349 0.053 Uiso 1 1 calc R
C9 C 0.1318(6) -0.46726(19) -0.22179(17) 0.0417(7) Uani 1 1 d .
C10 C 0.2664(6) -0.4005(2) -0.2546(2) 0.0496(8) Uani 1 1 d .
H10 H 0.4055 -0.3810 -0.2285 0.060 Uiso 1 1 calc R
C11 C 0.2014(7) -0.3618(2) -0.3248(2) 0.0582(9) Uani 1 1 d .
H11 H 0.2953 -0.3167 -0.3459 0.070 Uiso 1 1 calc R
C12 C -0.0034(6) -0.3901(2) -0.36362(19) 0.0488(8) Uani 1 1 d .
C13 C -0.1400(7) -0.4574(2) -0.3344(2) 0.0537(9) Uani 1 1 d .
H13 H -0.2768 -0.4770 -0.3616 0.064 Uiso 1 1 calc R
C14 C -0.0718(6) -0.4962(2) -0.2632(2) 0.0513(8) Uani 1 1 d .
H14 H -0.1638 -0.5422 -0.2431 0.062 Uiso 1 1 calc R
C15 C 0.1380(7) -0.5985(2) -0.12716(19) 0.0489(8) Uani 1 1 d .
H15A H 0.1717 -0.6143 -0.0726 0.059 Uiso 1 1 calc R
H15B H -0.0342 -0.6080 -0.1370 0.059 Uiso 1 1 calc R

loop_
_atom_site_aniso_label
_atom_site_aniso_U_11
_atom_site_aniso_U_22
_atom_site_aniso_U_33
_atom_site_aniso_U_23
_atom_site_aniso_U_13
_atom_site_aniso_U_12
Br1 0.1079(3) 0.0675(3) 0.0516(2) 0.01407(19) -0.0001(2) 0.0192(3)
O1 0.0607(18) 0.083(2) 0.104(2) -0.021(2) 0.0063(15) 0.0184(16)
O2 0.103(2) 0.077(2) 0.0825(19) -0.0268(17) 0.0021(18) -0.0117(18)
N1 0.062(2) 0.0421(18) 0.0564(18) 0.0056(15) 0.0046(15) 0.0036(15)
C1 0.0559(19) 0.055(2) 0.054(2) 0.0061(17) -0.0070(16) 0.0133(18)
C2 0.069(2) 0.058(2) 0.0437(17) 0.0040(14) -0.0051(18) 0.005(2)
C3 0.0611(19) 0.0447(18) 0.052(2) 0.0051(14) 0.0093(17) -0.0011(18)
C4 0.099(3) 0.064(2) 0.061(2) -0.002(2) 0.020(2) 0.009(2)
C5 0.0530(19) 0.066(2) 0.061(2) -0.0030(18) -0.0031(16) 0.0150(18)
C6 0.0485(18) 0.060(2) 0.0498(17) -0.0020(15) -0.0084(17) 0.0100(18)
C7 0.0464(18) 0.0378(16) 0.0472(16) 0.0035(13) 0.0011(16) -0.0023(16)
C8 0.0410(16) 0.0419(17) 0.0491(18) 0.0039(14) -0.0014(14) -0.0007(14)
C9 0.0425(17) 0.0386(16) 0.0440(15) -0.0011(13) 0.0030(15) 0.0038(15)
C10 0.0474(19) 0.0444(18) 0.057(2) 0.0019(16) -0.0027(16) -0.0066(16)
C11 0.062(2) 0.046(2) 0.066(2) 0.0129(17) 0.0132(19) -0.0058(16)
C12 0.066(2) 0.0381(18) 0.0427(18) 0.0022(15) 0.0080(15) 0.0127(16)
C13 0.059(2) 0.0505(19) 0.0520(18) -0.0020(15) -0.0077(17) -0.0032(17)
C14 0.052(2) 0.0484(18) 0.0533(18) 0.0081(15) -0.0001(17) -0.0122(18)
C15 0.0489(19) 0.0478(18) 0.0499(17) 0.0059(14) 0.0034(15) 0.0059(16)

loop_
_atom_type_symbol
_atom_type_description
_atom_type_scat_dispersion_real
_atom_type_scat_dispersion_imag
_atom_type_scat_source
C C 0.0033 0.0016 'International Tables Vol C Tables 4.2.6.8 and 6.1.1.4'
H H 0.0000 0.0000 'International Tables Vol C Tables 4.2.6.8 and 6.1.1.4'
Br Br -0.2901 2.4595 'International Tables Vol C Tables 4.2.6.8 and 6.1.1.4'
N N 0.0061 0.0033 'International Tables Vol C Tables 4.2.6.8 and 6.1.1.4'
O O 0.0106 0.0060 'International Tables Vol C Tables 4.2.6.8 and 6.1.1.4'

loop_
_geom_angle_atom_site_label_1
_geom_angle_atom_site_label_2
_geom_angle_atom_site_label_3
_geom_angle
O1 N1 O2 123.8(4)
O1 N1 C15 117.6(3)
O2 N1 C15 118.6(3)
C2 C1 C7 121.7(3)
C1 C2 C3 121.2(3)
C2 C3 C4 121.7(3)
C5 C3 C2 116.8(3)
C5 C3 C4 121.5(3)
C3 C5 C6 122.0(3)
C7 C6 C5 121.4(3)
C1 C7 C8 119.4(3)
C6 C7 C1 116.9(3)
C6 C7 C8 123.7(3)
C7 C8 C15 108.4(3)
C9 C8 C7 112.9(3)
C9 C8 C15 114.3(3)
C10 C9 C8 119.5(3)
C10 C9 C14 117.6(3)
C14 C9 C8 122.7(3)
C11 C10 C9 121.9(3)
C12 C11 C10 119.3(3)
C11 C12 Br1 120.2(3)
C13 C12 Br1 118.8(3)
C13 C12 C11 121.0(3)
C12 C13 C14 119.1(3)
C9 C14 C13 121.0(3)
N1 C15 C8 110.6(3)

loop_
_geom_bond_atom_site_label_1
_geom_bond_atom_site_label_2
_geom_bond_distance
Br1 C12 1.906(3)
O1 N1 1.207(4)
O2 N1 1.208(4)
N1 C15 1.497(4)
C1 C2 1.375(5)
C1 C7 1.389(5)
C2 C3 1.391(5)
C3 C4 1.508(5)
C3 C5 1.377(5)
C5 C6 1.379(5)
C6 C7 1.376(5)
C7 C8 1.526(5)
C8 C9 1.523(4)
C8 C15 1.529(5)
C9 C10 1.377(4)
C9 C14 1.390(5)
C10 C11 1.372(5)
C11 C12 1.370(5)
C12 C13 1.365(5)
C13 C14 1.391(5)
